data_4002887
loop_
_publ_author_name
'Abeysinghe, Dileka'
'Huq, Ashfia'
'Yeon, Jeongho'
'Smith, Mark D.'
'zur Loye, Hans-Conrad'

_publ_section_title
;
 In Situ Neutron Diffraction Studies of the Flux Crystal Growth of the
 Reduced Molybdates La4Mo2O11 and Ce4Mo2O11: Revealing Unexpected
 Mixed-Valent Transient Intermediates and Determining the Sequence of
 Events during Crystal Growth
;
_journal_name_full 'Chemistry of Materials'
_journal_paper_doi 10.1021/acs.chemmater.8b00072
_journal_year 2018
_chemical_formula_moiety 'La5 Mo3 O16'
_chemical_formula_sum 'La5 Mo3 O16'
_chemical_formula_weight 1238.37
_space_group_crystal_system cubic
_space_group_IT_number 222
_space_group_name_Hall '-P 4a 2bc 3'
_space_group_name_H-M_alt 'P n -3 n'
_symmetry_space_group_name_Hall '-P 4a 2bc 3'
_symmetry_space_group_name_H-M 'P n -3 n :2'
_audit_creation_method SHELXL-2014/7
_cell_angle_alpha 90
_cell_angle_beta 90
_cell_angle_gamma 90
_cell_formula_units_Z 4
_cell_length_a 11.2272(3)
_cell_length_b 11.2272(3)
_cell_length_c 11.2272(3)
_cell_measurement_reflns_used 7583
_cell_measurement_temperature 303(2)
_cell_measurement_theta_max 40.209
_cell_measurement_theta_min 2.565
_cell_volume 1415.19(7)
_computing_cell_refinement 'SAINT Version 8.34a (Bruker, 2014)'
_computing_data_collection 'Bruker APEXII v2014.9-0 (Bruker, 2014)'
_computing_data_reduction 'SAINT Version 8.34a (Bruker, 2014)'
_computing_molecular_graphics various
_computing_publication_material various
_computing_structure_refinement 'SHELXL-2014/7 (Sheldrick, 2014)'
_computing_structure_solution 'SHELXS (Sheldrick, 2008)'
_diffrn_ambient_temperature 303(2)
_diffrn_detector_area_resol_mean 10.4
_diffrn_measured_fraction_theta_full 1.000
_diffrn_measured_fraction_theta_max 1.000
_diffrn_measurement_device_type 'Bruker D8 QUEST'
_diffrn_measurement_method '\w and \f scans'
_diffrn_radiation_type MoK\a
_diffrn_radiation_wavelength 0.71073
_diffrn_reflns_av_R_equivalents 0.0594
_diffrn_reflns_av_unetI/netI 0.0102
_diffrn_reflns_Laue_measured_fraction_full 1.000
_diffrn_reflns_Laue_measured_fraction_max 1.000
_diffrn_reflns_limit_h_max 20
_diffrn_reflns_limit_h_min -20
_diffrn_reflns_limit_k_max 20
_diffrn_reflns_limit_k_min -20
_diffrn_reflns_limit_l_max 19
_diffrn_reflns_limit_l_min -19
_diffrn_reflns_number 49027
_diffrn_reflns_point_group_measured_fraction_full 1.000
_diffrn_reflns_point_group_measured_fraction_max 1.000
_diffrn_reflns_theta_full 40.209
_diffrn_reflns_theta_max 40.209
_diffrn_reflns_theta_min 2.566
_diffrn_source 'microfocus sealed X-ray tube'
_exptl_absorpt_coefficient_mu 17.388
_exptl_absorpt_correction_T_max 0.1174
_exptl_absorpt_correction_T_min 0.0598
_exptl_absorpt_correction_type multi-scan
_exptl_absorpt_process_details 'SADABS Version 2014/4 (Bruker, 2014)'
_exptl_crystal_colour black
_exptl_crystal_density_diffrn 5.812
_exptl_crystal_description 'cube-shaped block'
_exptl_crystal_F_000 2156
_exptl_crystal_size_max 0.080
_exptl_crystal_size_mid 0.060
_exptl_crystal_size_min 0.050
_refine_diff_density_max 1.484
_refine_diff_density_min -1.081
_refine_diff_density_rms 0.174
_refine_ls_extinction_coef 0.00419(15)
_refine_ls_extinction_expression Fc^*^=kFc[1+0.001xFc^2^\l^3^/sin(2\q)]^-1/4^
_refine_ls_extinction_method 'SHELXL-2014/7 (Sheldrick 2014'
_refine_ls_goodness_of_fit_ref 1.161
_refine_ls_hydrogen_treatment undef
_refine_ls_matrix_type full
_refine_ls_number_parameters 21
_refine_ls_number_reflns 757
_refine_ls_number_restraints 0
_refine_ls_restrained_S_all 1.161
_refine_ls_R_factor_all 0.0451
_refine_ls_R_factor_gt 0.0264
_refine_ls_shift/su_max 0.000
_refine_ls_shift/su_mean 0.000
_refine_ls_structure_factor_coef Fsqd
_refine_ls_weighting_details 'w=1/[\s^2^(Fo^2^)+(0.0290P)^2^+2.0514P] where P=(Fo^2^+2Fc^2^)/3'
_refine_ls_weighting_scheme calc
_refine_ls_wR_factor_gt 0.0681
_refine_ls_wR_factor_ref 0.0755
_reflns_Friedel_coverage 0.000
_reflns_number_gt 539
_reflns_number_total 757
_reflns_threshold_expression 'I > 2\s(I)'
_cod_data_source_file cm8b00072_si_001.cif
_cod_data_source_block da2053b_1
_cod_original_cell_volume 1415.19(11)
_cod_database_code 4002887
_shelx_shelxl_version_number 2014/7
_shelx_space_group_comment
; 
The symmetry employed for this shelxl refinement is uniquely defined 
by the following loop, which should always be used as a source of 
symmetry information in preference to the above space-group names. 
They are only intended as comments. 
;
_shelx_estimated_absorpt_t_min 0.337
_shelx_estimated_absorpt_t_max 0.477

loop_
_space_group_symop_operation_xyz
'x, y, z'
'-x+1/2, -y+1/2, z'
'-x+1/2, y, -z+1/2'
'x, -y+1/2, -z+1/2'
'z, x, y'
'z, -x+1/2, -y+1/2'
'-z+1/2, -x+1/2, y'
'-z+1/2, x, -y+1/2'
'y, z, x'
'-y+1/2, z, -x+1/2'
'y, -z+1/2, -x+1/2'
'-y+1/2, -z+1/2, x'
'y, x, -z+1/2'
'-y+1/2, -x+1/2, -z+1/2'
'y, -x+1/2, z'
'-y+1/2, x, z'
'x, z, -y+1/2'
'-x+1/2, z, y'
'-x+1/2, -z+1/2, -y+1/2'
'x, -z+1/2, y'
'z, y, -x+1/2'
'z, -y+1/2, x'
'-z+1/2, y, x'
'-z+1/2, -y+1/2, -x+1/2'
'-x, -y, -z'
'x-1/2, y-1/2, -z'
'x-1/2, -y, z-1/2'
'-x, y-1/2, z-1/2'
'-z, -x, -y'
'-z, x-1/2, y-1/2'
'z-1/2, x-1/2, -y'
'z-1/2, -x, y-1/2'
'-y, -z, -x'
'y-1/2, -z, x-1/2'
'-y, z-1/2, x-1/2'
'y-1/2, z-1/2, -x'
'-y, -x, z-1/2'
'y-1/2, x-1/2, z-1/2'
'-y, x-1/2, -z'
'y-1/2, -x, -z'
'-x, -z, y-1/2'
'x-1/2, -z, -y'
'x-1/2, z-1/2, y-1/2'
'-x, z-1/2, -y'
'-z, -y, x-1/2'
'-z, y-1/2, -x'
'z-1/2, -y, -x'
'z-1/2, y-1/2, x-1/2'

loop_
_atom_site_label
_atom_site_type_symbol
_atom_site_fract_x
_atom_site_fract_y
_atom_site_fract_z
_atom_site_U_iso_or_equiv
_atom_site_adp_type
_atom_site_occupancy
_atom_site_site_symmetry_order
_atom_site_calc_flag
_atom_site_refinement_flags_posn
_atom_site_refinement_flags_adp
_atom_site_refinement_flags_occupancy
La1 La 0.00710(2) 0.2500 0.2500 0.00825(8) Uani 1 4 d S T P
La2 La 0.0000 0.0000 0.0000 0.01278(10) Uani 1 6 d S T P
Mo1 Mo 0.0000 0.2500 0.7500 0.01003(10) Uani 1 4 d S T P
O1 O 0.08293(13) 0.17321(15) 0.63700(14) 0.0148(3) Uani 1 1 d . . .
O2 O 0.11998(11) 0.11998(11) 0.11998(11) 0.0101(4) Uani 1 3 d S T P

loop_
_atom_site_aniso_label
_atom_site_aniso_U_11
_atom_site_aniso_U_22
_atom_site_aniso_U_33
_atom_site_aniso_U_23
_atom_site_aniso_U_13
_atom_site_aniso_U_12
La1 0.00776(10) 0.00850(9) 0.00850(9) 0.000 0.000 0.000
La2 0.01278(10) 0.01278(10) 0.01278(10) -0.00250(4) -0.00250(4) -0.00250(4)
Mo1 0.01293(16) 0.00858(11) 0.00858(11) 0.000 0.000 0.000
O1 0.0140(7) 0.0150(7) 0.0155(8) -0.0008(6) 0.0041(6) 0.0003(6)
O2 0.0101(4) 0.0101(4) 0.0101(4) -0.0002(4) -0.0002(4) -0.0002(4)

loop_
_atom_type_symbol
_atom_type_description
_atom_type_scat_dispersion_real
_atom_type_scat_dispersion_imag
_atom_type_scat_source
O O 0.0106 0.0060 'International Tables Vol C Tables 4.2.6.8 and 6.1.1.4'
Mo Mo -1.6832 0.6857 'International Tables Vol C Tables 4.2.6.8 and 6.1.1.4'
La La -0.2871 2.4523 'International Tables Vol C Tables 4.2.6.8 and 6.1.1.4'

loop_
_geom_angle_atom_site_label_1
_geom_angle_atom_site_label_2
_geom_angle_atom_site_label_3
_geom_angle
_geom_angle_site_symmetry_1
_geom_angle_site_symmetry_3
O2 La1 O2 116.91(9) . 4
O2 La1 O2 74.11(4) . 15
O2 La1 O2 74.12(4) 4 15
O2 La1 O2 74.11(4) . 13
O2 La1 O2 74.12(4) 4 13
O2 La1 O2 116.91(9) 15 13
O2 La1 O1 72.16(5) . 23
O2 La1 O1 162.13(4) 4 23
O2 La1 O1 95.15(5) 15 23
O2 La1 O1 123.75(4) 13 23
O2 La1 O1 95.15(5) . 8
O2 La1 O1 123.75(4) 4 8
O2 La1 O1 162.13(4) 15 8
O2 La1 O1 72.16(5) 13 8
O1 La1 O1 67.64(4) 23 8
O2 La1 O1 162.13(4) . 24
O2 La1 O1 72.16(5) 4 24
O2 La1 O1 123.75(4) 15 24
O2 La1 O1 95.15(5) 13 24
O1 La1 O1 103.83(7) 23 24
O1 La1 O1 67.64(4) 8 24
O2 La1 O1 123.75(4) . 7
O2 La1 O1 95.15(5) 4 7
O2 La1 O1 72.16(5) 15 7
O2 La1 O1 162.13(4) 13 7
O1 La1 O1 67.64(4) 23 7
O1 La1 O1 103.83(7) 8 7
O1 La1 O1 67.64(4) 24 7
O2 La1 La1 93.22(4) . 6
O2 La1 La1 37.25(3) 4 6
O2 La1 La1 37.25(3) 15 6
O2 La1 La1 93.22(4) 13 6
O1 La1 La1 131.96(4) 23 6
O1 La1 La1 160.37(4) 8 6
O1 La1 La1 101.75(4) 24 6
O1 La1 La1 86.01(3) 7 6
O2 La1 La1 93.22(4) . 10
O2 La1 La1 37.25(3) 4 10
O2 La1 La1 93.22(4) 15 10
O2 La1 La1 37.25(3) 13 10
O1 La1 La1 160.37(4) 23 10
O1 La1 La1 101.75(4) 8 10
O1 La1 La1 86.01(3) 24 10
O1 La1 La1 131.96(4) 7 10
La1 La1 La1 60.0 6 10
O2 La1 La1 37.24(3) . 5
O2 La1 La1 93.22(4) 4 5
O2 La1 La1 93.22(4) 15 5
O2 La1 La1 37.25(3) 13 5
O1 La1 La1 101.75(4) 23 5
O1 La1 La1 86.01(3) 8 5
O1 La1 La1 131.96(4) 24 5
O1 La1 La1 160.37(4) 7 5
La1 La1 La1 90.0 6 5
La1 La1 La1 60.0 10 5
O2 La1 La1 37.24(3) . 9
O2 La1 La1 93.22(4) 4 9
O2 La1 La1 37.25(3) 15 9
O2 La1 La1 93.22(4) 13 9
O1 La1 La1 86.01(3) 23 9
O1 La1 La1 131.96(4) 8 9
O1 La1 La1 160.37(4) 24 9
O1 La1 La1 101.75(4) 7 9
La1 La1 La1 60.0 6 9
La1 La1 La1 90.0 10 9
La1 La1 La1 60.0 5 9
O2 La2 O2 180.00(15) 25 .
O2 La2 O1 73.05(3) 25 47
O2 La2 O1 106.95(3) . 47
O2 La2 O1 106.95(3) 25 23
O2 La2 O1 73.05(3) . 23
O1 La2 O1 180.00(8) 47 23
O2 La2 O1 73.05(3) 25 44
O2 La2 O1 106.95(3) . 44
O1 La2 O1 111.87(3) 47 44
O1 La2 O1 68.13(3) 23 44
O2 La2 O1 106.95(3) 25 20
O2 La2 O1 73.05(3) . 20
O1 La2 O1 68.13(3) 47 20
O1 La2 O1 111.87(3) 23 20
O1 La2 O1 180.00(9) 44 20
O2 La2 O1 73.05(3) 25 37
O2 La2 O1 106.95(3) . 37
O1 La2 O1 111.87(3) 47 37
O1 La2 O1 68.13(3) 23 37
O1 La2 O1 111.87(3) 44 37
O1 La2 O1 68.13(3) 20 37
O2 La2 O1 106.95(3) 25 13
O2 La2 O1 73.05(3) . 13
O1 La2 O1 68.13(3) 47 13
O1 La2 O1 111.87(3) 23 13
O1 La2 O1 68.13(3) 44 13
O1 La2 O1 111.87(3) 20 13
O1 La2 O1 180.00(9) 37 13
O2 La2 La1 145.886(4) 25 .
O2 La2 La1 34.114(4) . .
O1 La2 La1 139.11(3) 47 .
O1 La2 La1 40.89(3) 23 .
O1 La2 La1 96.64(4) 44 .
O1 La2 La1 83.36(4) 20 .
O1 La2 La1 81.53(3) 37 .
O1 La2 La1 98.47(3) 13 .
O2 La2 La1 34.113(4) 25 25
O2 La2 La1 145.886(4) . 25
O1 La2 La1 40.89(3) 47 25
O1 La2 La1 139.11(3) 23 25
O1 La2 La1 83.36(4) 44 25
O1 La2 La1 96.64(4) 20 25
O1 La2 La1 98.47(3) 37 25
O1 La2 La1 81.53(3) 13 25
La1 La2 La1 180.0 . 25
O2 La2 La1 145.886(4) 25 5
O2 La2 La1 34.113(4) . 5
O1 La2 La1 81.53(3) 47 5
O1 La2 La1 98.47(3) 23 5
O1 La2 La1 139.11(3) 44 5
O1 La2 La1 40.89(3) 20 5
O1 La2 La1 96.64(3) 37 5
O1 La2 La1 83.36(3) 13 5
La1 La2 La1 58.116(6) . 5
La1 La2 La1 121.884(6) 25 5
O2 La2 La1 34.113(4) 25 29
O2 La2 La1 145.886(4) . 29
O1 La2 La1 98.47(3) 47 29
O1 La2 La1 81.53(3) 23 29
O1 La2 La1 40.89(3) 44 29
O1 La2 La1 139.11(3) 20 29
O1 La2 La1 83.36(3) 37 29
O1 La2 La1 96.64(3) 13 29
La1 La2 La1 121.884(6) . 29
La1 La2 La1 58.116(6) 25 29
La1 La2 La1 180.0 5 29
O1 Mo1 O1 117.49(10) . 4_556
O1 Mo1 O1 105.62(5) . 44_556
O1 Mo1 O1 105.62(4) 4_556 44_556
O1 Mo1 O1 105.62(4) . 41_566
O1 Mo1 O1 105.62(4) 4_556 41_566
O1 Mo1 O1 117.49(10) 44_556 41_566
Mo1 O1 La1 130.49(8) . 10
Mo1 O1 La2 125.52(7) . 13
La1 O1 La2 97.73(5) 10 13
La2 O2 La1 113.19(5) . 9
La2 O2 La1 113.19(5) . 5
La1 O2 La1 105.51(5) 9 5
La2 O2 La1 113.19(5) . .
La1 O2 La1 105.51(5) 9 .
La1 O2 La1 105.51(5) 5 .

loop_
_geom_bond_atom_site_label_1
_geom_bond_atom_site_label_2
_geom_bond_distance
_geom_bond_site_symmetry_2
La1 O2 2.4223(8) .
La1 O2 2.4224(8) 4
La1 O2 2.4224(8) 15
La1 O2 2.4224(8) 13
La1 O1 2.6228(15) 23
La1 O1 2.6228(15) 8
La1 O1 2.6228(15) 24
La1 O1 2.6228(15) 7
La1 La1 3.8566(4) 6
La1 La1 3.8566(4) 10
La1 La1 3.8566(4) 5
La1 La1 3.8566(4) 9
La2 O2 2.333(2) 25
La2 O2 2.333(2) .
La2 O1 2.6484(16) 47
La2 O1 2.6484(16) 23
La2 O1 2.6484(16) 44
La2 O1 2.6484(16) 20
La2 O1 2.6484(16) 37
La2 O1 2.6484(16) 13
La2 La1 3.97022(11) 25
La2 La1 3.97022(11) 5
La2 La1 3.97022(11) 29
Mo1 O1 1.7944(16) .
Mo1 O1 1.7944(16) 4_556
Mo1 O1 1.7944(16) 44_556
Mo1 O1 1.7944(16) 41_566
O1 La1 2.6228(15) 10
O1 La2 2.6484(16) 13
O2 La1 2.4223(8) 9
O2 La1 2.4223(8) 5
